data_4509193
loop_
_publ_author_name
'Tian, Yu-Peng'
'Li, Lin'
'Zhou, Yong-Hong'
'Wang, Peng'
'Zhou, Hong-Ping'
'Wu, Jie-Ying'
'Hu, Zhang-Jun'
'Yang, Jia-Xiang'
'Kong, Lin'
'Xu, Gui-Bao'
'Tao, Xu-Tang'
'Jiang, Min-Hua'

_publ_section_title
;
 Design and Synthesis of Two New Two-Photon Absorbing Pyridine Salts as
 Ligands and Their Rare Earth Complexes
;
_journal_issue 3
_journal_name_full 'Crystal Growth &amp; Design'
_journal_page_first 1499
_journal_paper_doi 10.1021/cg801022h
_journal_volume 9
_journal_year 2009
_chemical_formula_sum 'C82 H94 N11 O17 Tm'
_chemical_formula_weight 1674.62
_chemical_name_systematic
; 
 ? 
;
_space_group_IT_number 2
_symmetry_cell_setting triclinic
_symmetry_space_group_name_Hall '-P 1'
_symmetry_space_group_name_H-M 'P -1'
_atom_sites_solution_hydrogens geom
_atom_sites_solution_primary direct
_atom_sites_solution_secondary difmap
_audit_creation_method SHELXL-97
_cell_angle_alpha 107.02(2)
_cell_angle_beta 100.11(2)
_cell_angle_gamma 102.31(2)
_cell_formula_units_Z 2
_cell_length_a 14.730(19)
_cell_length_b 17.54(2)
_cell_length_c 17.84(2)
_cell_measurement_reflns_used 5488
_cell_measurement_temperature 293(2)
_cell_measurement_theta_max 20.773
_cell_measurement_theta_min 2.405
_cell_volume 4164(9)
_computing_cell_refinement 'Bruker SMART'
_computing_data_collection 'Bruker SMART'
_computing_data_reduction 'Bruker SHELXTL'
_computing_molecular_graphics 'Bruker SHELXTL'
_computing_publication_material 'Bruker SHELXTL'
_computing_structure_refinement 'SHELXL-97 (Sheldrick, 1997)'
_computing_structure_solution 'SHELXS-97 (Sheldrick, 1990)'
_diffrn_ambient_temperature 293(2)
_diffrn_measured_fraction_theta_full 0.961
_diffrn_measured_fraction_theta_max 0.961
_diffrn_measurement_device_type 'CCD area detector'
_diffrn_measurement_method 'phi and omega scans'
_diffrn_radiation_monochromator graphite
_diffrn_radiation_source 'fine-focus sealed tube'
_diffrn_radiation_type MoK\a
_diffrn_radiation_wavelength 0.71073
_diffrn_reflns_av_R_equivalents 0.0341
_diffrn_reflns_av_sigmaI/netI 0.1039
_diffrn_reflns_limit_h_max 17
_diffrn_reflns_limit_h_min -14
_diffrn_reflns_limit_k_max 15
_diffrn_reflns_limit_k_min -20
_diffrn_reflns_limit_l_max 21
_diffrn_reflns_limit_l_min -19
_diffrn_reflns_number 21274
_diffrn_reflns_theta_full 25.03
_diffrn_reflns_theta_max 25.03
_diffrn_reflns_theta_min 1.64
_exptl_absorpt_coefficient_mu 1.147
_exptl_absorpt_correction_T_max 0.6322
_exptl_absorpt_correction_T_min 0.0117
_exptl_absorpt_correction_type multi-scan
_exptl_absorpt_process_details sadabs
_exptl_crystal_density_diffrn 1.452
_exptl_crystal_density_method 'not measured'
_exptl_crystal_F_000 1900
_exptl_crystal_size_max 0.52
_exptl_crystal_size_mid 0.44
_exptl_crystal_size_min 0.35
_refine_diff_density_max 4.164
_refine_diff_density_min -0.870
_refine_diff_density_rms 0.162
_refine_ls_extinction_method none
_refine_ls_goodness_of_fit_ref 0.994
_refine_ls_hydrogen_treatment mixed
_refine_ls_matrix_type full
_refine_ls_number_parameters 972
_refine_ls_number_reflns 14129
_refine_ls_number_restraints 20
_refine_ls_restrained_S_all 0.997
_refine_ls_R_factor_all 0.1176
_refine_ls_R_factor_gt 0.0807
_refine_ls_shift/su_max 11.521
_refine_ls_shift/su_mean 0.041
_refine_ls_structure_factor_coef Fsqd
_refine_ls_weighting_details 'calc w=1/[\s^2^(Fo^2^)+(0.1553P)^2^+0.0000P] where P=(Fo^2^+2Fc^2^)/3'
_refine_ls_weighting_scheme calc
_refine_ls_wR_factor_gt 0.2212
_refine_ls_wR_factor_ref 0.2466
_reflns_number_gt 8992
_reflns_number_total 14129
_reflns_threshold_expression >2sigma(I)
_cod_data_source_file cg801022hsup1.cif
_cod_data_source_block 4
_cod_depositor_comments
;
The following automatic conversions were performed:

'_symmetry_cell_setting' value 'Triclinic' changed to 'triclinic'
according to /home/saulius/struct/CIF-dictionaries/cif_core.dic
dictionary named 'cif_core.dic' version 2.4.2 from 2011-04-26.

Automatic conversion script
Id: cif_fix_values 1891 2012-01-12 08:04:46Z andrius 
;
_cod_original_sg_symbol_H-M p-1
_cod_original_formula_sum 'C82 H94 N11 O17 Tm '
_cod_database_code 4509193

loop_
_symmetry_equiv_pos_as_xyz
'x, y, z'
'-x, -y, -z'

loop_
_atom_site_label
_atom_site_type_symbol
_atom_site_fract_x
_atom_site_fract_y
_atom_site_fract_z
_atom_site_U_iso_or_equiv
_atom_site_adp_type
_atom_site_occupancy
_atom_site_symmetry_multiplicity
_atom_site_calc_flag
_atom_site_refinement_flags
Tm1 Tm 0.93249(3) 0.17107(3) 0.92121(2) 0.04701(19) Uani 1 1 d D
N1 N 0.9306(6) 0.2139(6) 1.2454(5) 0.057(2) Uani 1 1 d .
N2 N 1.4284(8) 0.3416(8) 1.8102(7) 0.095(3) Uani 1 1 d .
N3 N 0.7813(6) -0.0953(5) 0.8851(5) 0.059(2) Uani 1 1 d .
N4 N 0.3104(8) -0.2655(7) 0.2993(6) 0.081(3) Uani 1 1 d .
N5 N 1.0994(6) 0.3012(7) 0.7425(5) 0.067(2) Uani 1 1 d .
N6 N 0.5990(8) 0.1588(8) 0.1757(8) 0.096(3) Uani 1 1 d .
N7 N 0.8415(6) 0.0965(5) 0.7757(5) 0.058(2) Uani 1 1 d .
N8 N 0.7477(6) 0.1412(6) 0.8914(5) 0.061(2) Uani 1 1 d .
N9 N 0.0776(6) 0.4673(5) 0.1659(6) 0.064(2) Uani 1 1 d .
N10 N 0.6601(7) 0.6526(7) 0.6937(7) 0.082(3) Uani 1 1 d .
N11 N 0.2137(9) 0.0719(10) 0.8040(12) 0.38(3) Uani 1 1 d D
O1 O 0.9003(5) 0.2223(5) 1.0465(4) 0.0599(17) Uani 1 1 d .
O2 O 1.0261(6) 0.2696(5) 1.1508(4) 0.079(2) Uani 1 1 d .
O3 O 0.8879(5) 0.0580(4) 0.9542(4) 0.0568(16) Uani 1 1 d .
O4 O 0.9459(5) 0.0430(4) 1.0700(4) 0.0576(17) Uani 1 1 d .
O5 O 1.0367(5) 0.2323(4) 0.8541(4) 0.0550(16) Uani 1 1 d .
O6 O 1.1777(6) 0.2988(7) 0.9450(5) 0.109(4) Uani 1 1 d .
O7 O 1.0762(2) 0.22496(19) 1.01624(18) 0.0601(18) Uani 1 1 d D
O8 O 0.8985(2) 0.28843(19) 0.91456(18) 0.0615(17) Uani 1 1 d R
H1O8 H 0.8915 0.3050 0.8742 0.14(6) Uiso 1 1 d R
H2O8 H 0.8636 0.3077 0.9442 1.0(5) Uiso 1 1 d R
O9 O 1.0217(2) 0.07863(19) 0.86972(18) 0.0622(17) Uani 1 1 d RD
O10 O 0.0242(2) 0.59147(19) 0.13676(18) 0.079(2) Uani 1 1 d R
O11 O -0.0999(2) 0.51666(19) 0.04138(18) 0.093(3) Uani 1 1 d R
O12 O 0.1414(2) 0.08427(19) 0.75592(18) 0.220(9) Uani 1 1 d RD
O13 O 0.2968(2) 0.08627(19) 0.78071(18) 0.35(2) Uani 1 1 d RD
O14 O 0.1976(2) 0.01128(19) 0.83953(18) 2.0(5) Uiso 1 1 d RD
O17 O 0.1595(2) 0.01799(19) 0.56459(18) 0.248(10) Uiso 1 1 d RD
O19 O 0.4378(2) 0.32095(19) 0.04956(18) 0.323(14) Uiso 1 1 d RD
O20 O 0.3685(2) 0.11460(19) 0.95622(18) 0.188(7) Uani 1 1 d RD
C1 C 0.9404(2) 0.23696(19) 1.11807(18) 0.054(2) Uani 1 1 d R
C2 C 0.8771(2) 0.21191(19) 1.16821(18) 0.068(3) Uani 1 1 d R
H2A H 0.8367 0.2489 1.1778 0.082 Uiso 1 1 calc R
H2B H 0.8355 0.1561 1.1384 0.082 Uiso 1 1 calc R
C3 C 0.9729(8) 0.2886(7) 1.3048(6) 0.060(3) Uani 1 1 d .
H3 H 0.9611 0.3364 1.2979 0.072 Uiso 1 1 calc R
C4 C 1.0318(7) 0.2937(7) 1.3735(6) 0.059(3) Uani 1 1 d .
H4 H 1.0595 0.3453 1.4141 0.071 Uiso 1 1 calc R
C5 C 1.0529(8) 0.2234(7) 1.3861(6) 0.064(3) Uani 1 1 d .
C6 C 1.0030(9) 0.1479(8) 1.3251(7) 0.070(3) Uani 1 1 d .
H6 H 1.0106 0.0987 1.3315 0.084 Uiso 1 1 calc R
C7 C 0.9417(8) 0.1452(7) 1.2547(6) 0.063(3) Uani 1 1 d .
H7 H 0.9088 0.0943 1.2144 0.076 Uiso 1 1 calc R
C8 C 1.1193(8) 0.2260(8) 1.4579(7) 0.067(3) Uani 1 1 d .
H8 H 1.1222 0.1756 1.4638 0.080 Uiso 1 1 calc R
C9 C 1.1749(8) 0.2932(8) 1.5144(6) 0.066(3) Uani 1 1 d .
H9 H 1.1716 0.3427 1.5063 0.080 Uiso 1 1 calc R
C10 C 1.2412(8) 0.3016(8) 1.5879(7) 0.065(3) Uani 1 1 d .
C11 C 1.2529(8) 0.2368(8) 1.6132(7) 0.064(3) Uani 1 1 d .
H11 H 1.2180 0.1831 1.5797 0.077 Uiso 1 1 calc R
C12 C 1.3126(8) 0.2473(8) 1.6843(8) 0.071(3) Uani 1 1 d .
H12 H 1.3178 0.2013 1.6986 0.086 Uiso 1 1 calc R
C13 C 1.3672(9) 0.3272(10) 1.7369(8) 0.080(4) Uani 1 1 d .
C14 C 1.3551(9) 0.3957(9) 1.7116(8) 0.084(4) Uani 1 1 d .
H14 H 1.3888 0.4497 1.7450 0.101 Uiso 1 1 calc R
C15 C 1.2941(9) 0.3819(9) 1.6387(8) 0.079(3) Uani 1 1 d .
H15 H 1.2877 0.4267 1.6227 0.095 Uiso 1 1 calc R
C16 C 1.4770(14) 0.4206(12) 1.8617(10) 0.129(6) Uani 1 1 d .
H16A H 1.5163 0.4183 1.9095 0.194 Uiso 1 1 calc R
H16B H 1.4318 0.4507 1.8765 0.194 Uiso 1 1 calc R
H16C H 1.5170 0.4484 1.8350 0.194 Uiso 1 1 calc R
C17 C 1.4238(13) 0.2705(14) 1.8406(10) 0.131(7) Uani 1 1 d .
H17A H 1.4697 0.2883 1.8921 0.196 Uiso 1 1 calc R
H17B H 1.4384 0.2263 1.8025 0.196 Uiso 1 1 calc R
H17C H 1.3604 0.2511 1.8467 0.196 Uiso 1 1 calc R
C18 C 0.8956(6) 0.0180(6) 0.9999(6) 0.048(2) Uani 1 1 d .
C19 C 0.8356(8) -0.0712(7) 0.9671(7) 0.065(3) Uani 1 1 d .
H19A H 0.8774 -0.1067 0.9701 0.078 Uiso 1 1 calc R
H19B H 0.7920 -0.0794 1.0007 0.078 Uiso 1 1 calc R
C20 C 0.6895(10) -0.0977(8) 0.8686(8) 0.082(3) Uani 1 1 d .
H20 H 0.6588 -0.0861 0.9102 0.098 Uiso 1 1 calc R
C21 C 0.6374(10) -0.1185(8) 0.7859(10) 0.092(4) Uani 1 1 d .
H21 H 0.5726 -0.1209 0.7736 0.110 Uiso 1 1 calc R
C22 C 0.6845(10) -0.1350(7) 0.7244(7) 0.072(3) Uani 1 1 d .
C23 C 0.7764(11) -0.1277(8) 0.7476(8) 0.085(4) Uani 1 1 d .
H23 H 0.8110 -0.1359 0.7084 0.103 Uiso 1 1 calc R
C24 C 0.8243(9) -0.1084(7) 0.8275(8) 0.076(3) Uani 1 1 d .
H24 H 0.8894 -0.1048 0.8402 0.092 Uiso 1 1 calc R
C25 C 0.6370(11) -0.1585(8) 0.6388(9) 0.083(4) Uani 1 1 d .
H25 H 0.6731 -0.1683 0.6010 0.100 Uiso 1 1 calc R
C26 C 0.5477(10) -0.1661(9) 0.6138(11) 0.097(5) Uani 1 1 d .
H26 H 0.5143 -0.1559 0.6536 0.117 Uiso 1 1 calc R
C27 C 0.4918(7) -0.1885(6) 0.5311(6) 0.056(2) Uani 1 1 d .
C28 C 0.4002(9) -0.1901(8) 0.5172(7) 0.078(3) Uani 1 1 d .
H28 H 0.3752 -0.1742 0.5618 0.094 Uiso 1 1 calc R
C29 C 0.3398(8) -0.2133(8) 0.4425(7) 0.075(3) Uani 1 1 d .
H29 H 0.2760 -0.2130 0.4380 0.090 Uiso 1 1 calc R
C30 C 0.3714(7) -0.2371(7) 0.3736(6) 0.060(3) Uani 1 1 d .
C31 C 0.4707(8) -0.2343(8) 0.3841(7) 0.069(3) Uani 1 1 d .
H31 H 0.4968 -0.2497 0.3400 0.083 Uiso 1 1 calc R
C32 C 0.5278(8) -0.2067(8) 0.4656(10) 0.085(4) Uani 1 1 d .
H32 H 0.5934 -0.2009 0.4740 0.102 Uiso 1 1 calc R
C33 C 0.2099(8) -0.2768(9) 0.2888(8) 0.087(4) Uani 1 1 d .
H33A H 0.1786 -0.2969 0.2320 0.131 Uiso 1 1 calc R
H33B H 0.1984 -0.2247 0.3145 0.131 Uiso 1 1 calc R
H33C H 0.1848 -0.3164 0.3127 0.131 Uiso 1 1 calc R
C34 C 0.3447(12) -0.2899(10) 0.2272(8) 0.096(4) Uani 1 1 d .
H34A H 0.2920 -0.3075 0.1800 0.144 Uiso 1 1 calc R
H34B H 0.3722 -0.3348 0.2270 0.144 Uiso 1 1 calc R
H34C H 0.3926 -0.2435 0.2267 0.144 Uiso 1 1 calc R
C35 C 1.1200(8) 0.2796(7) 0.8773(6) 0.061(3) Uani 1 1 d .
C36 C 1.1633(8) 0.3138(8) 0.8194(7) 0.072(3) Uani 1 1 d .
H36A H 1.1924 0.3730 0.8465 0.087 Uiso 1 1 calc R
H36B H 1.2147 0.2890 0.8083 0.087 Uiso 1 1 calc R
C37 C 1.0567(9) 0.2243(7) 0.6887(7) 0.069(3) Uani 1 1 d .
H37 H 1.0682 0.1782 0.7001 0.083 Uiso 1 1 calc R
C38 C 0.9977(9) 0.2149(8) 0.6188(7) 0.075(3) Uani 1 1 d .
H38 H 0.9690 0.1615 0.5817 0.090 Uiso 1 1 calc R
C39 C 0.9771(8) 0.2811(8) 0.5988(7) 0.065(3) Uani 1 1 d .
C40 C 1.0252(10) 0.3580(8) 0.6546(8) 0.077(3) Uani 1 1 d .
H40 H 1.0174 0.4049 0.6429 0.093 Uiso 1 1 calc R
C41 C 1.0822(9) 0.3675(8) 0.7246(8) 0.073(3) Uani 1 1 d .
H41 H 1.1111 0.4207 0.7623 0.088 Uiso 1 1 calc R
C42 C 0.9112(11) 0.2755(9) 0.5249(9) 0.088(4) Uani 1 1 d .
H42 H 0.9036 0.3246 0.5183 0.106 Uiso 1 1 calc R
C43 C 0.8625(9) 0.2058(9) 0.4676(8) 0.080(4) Uani 1 1 d .
H43 H 0.8703 0.1569 0.4748 0.096 Uiso 1 1 calc R
C44 C 0.7956(9) 0.1982(9) 0.3920(7) 0.073(3) Uani 1 1 d .
C45 C 0.7528(9) 0.1200(9) 0.3350(8) 0.076(3) Uani 1 1 d .
H45 H 0.7693 0.0755 0.3462 0.091 Uiso 1 1 calc R
C46 C 0.6889(8) 0.1034(8) 0.2642(7) 0.071(3) Uani 1 1 d .
H46 H 0.6627 0.0493 0.2278 0.085 Uiso 1 1 calc R
C47 C 0.6623(8) 0.1722(8) 0.2467(7) 0.066(3) Uani 1 1 d .
C48 C 0.7039(9) 0.2513(8) 0.3012(8) 0.076(3) Uani 1 1 d .
H48 H 0.6896 0.2966 0.2901 0.091 Uiso 1 1 calc R
C49 C 0.7686(9) 0.2624(9) 0.3743(8) 0.086(4) Uani 1 1 d .
H49 H 0.7941 0.3157 0.4123 0.103 Uiso 1 1 calc R
C50 C 0.5805(12) 0.2290(11) 0.1566(10) 0.108(5) Uani 1 1 d .
H50A H 0.5348 0.2100 0.1049 0.162 Uiso 1 1 calc R
H50B H 0.6393 0.2637 0.1545 0.162 Uiso 1 1 calc R
H50C H 0.5552 0.2601 0.1976 0.162 Uiso 1 1 calc R
C51 C 0.5734(13) 0.0769(11) 0.1091(10) 0.119(6) Uani 1 1 d .
H51A H 0.5281 0.0771 0.0634 0.179 Uiso 1 1 calc R
H51B H 0.5454 0.0336 0.1277 0.179 Uiso 1 1 calc R
H51C H 0.6303 0.0676 0.0934 0.179 Uiso 1 1 calc R
C52 C 0.8824(9) 0.0744(7) 0.7173(7) 0.071(3) Uani 1 1 d .
H52 H 0.9488 0.0845 0.7321 0.086 Uiso 1 1 calc R
C53 C 0.8374(12) 0.0374(7) 0.6351(7) 0.089(4) Uani 1 1 d .
H53 H 0.8706 0.0210 0.5962 0.106 Uiso 1 1 calc R
C54 C 0.7424(14) 0.0272(9) 0.6164(9) 0.104(5) Uani 1 1 d .
H54 H 0.7092 0.0041 0.5620 0.125 Uiso 1 1 calc R
C55 C 0.6921(10) 0.0482(7) 0.6713(8) 0.074(3) Uani 1 1 d .
C56 C 0.7443(8) 0.0839(6) 0.7522(6) 0.062(3) Uani 1 1 d .
C57 C 0.6951(7) 0.1059(7) 0.8139(7) 0.064(3) Uani 1 1 d .
C58 C 0.5932(8) 0.0904(7) 0.7939(8) 0.076(3) Uani 1 1 d .
C59 C 0.5499(9) 0.1146(10) 0.8528(10) 0.093(4) Uani 1 1 d .
H59 H 0.4837 0.1063 0.8401 0.111 Uiso 1 1 calc R
C60 C 0.6016(9) 0.1511(11) 0.9309(11) 0.098(5) Uani 1 1 d .
H60 H 0.5723 0.1681 0.9725 0.118 Uiso 1 1 calc R
C61 C 0.7020(8) 0.1623(10) 0.9469(8) 0.093(4) Uani 1 1 d .
H61 H 0.7377 0.1863 1.0006 0.112 Uiso 1 1 calc R
C62 C 0.5906(13) 0.0362(9) 0.6501(10) 0.099(5) Uani 1 1 d .
H62 H 0.5566 0.0144 0.5959 0.118 Uiso 1 1 calc R
C63 C 0.5462(11) 0.0555(9) 0.7057(12) 0.104(6) Uani 1 1 d .
H63 H 0.4802 0.0470 0.6896 0.125 Uiso 1 1 calc R
C64 C -0.0292(8) 0.5262(7) 0.0931(6) 0.060(3) Uani 1 1 d .
C65 C -0.0077(9) 0.4500(7) 0.1008(8) 0.073(3) Uani 1 1 d .
H65A H -0.0625 0.4167 0.1112 0.087 Uiso 1 1 calc R
H65B H 0.0017 0.4178 0.0499 0.087 Uiso 1 1 calc R
C66 C 0.0725(9) 0.4807(7) 0.2424(8) 0.070(3) Uani 1 1 d .
H66 H 0.0122 0.4725 0.2530 0.083 Uiso 1 1 calc R
C67 C 0.1510(9) 0.5056(7) 0.3054(7) 0.070(3) Uani 1 1 d .
H67 H 0.1438 0.5137 0.3577 0.084 Uiso 1 1 calc R
C68 C 0.2409(9) 0.5188(8) 0.2924(10) 0.081(4) Uani 1 1 d .
C69 C 0.2377(12) 0.4992(8) 0.2127(9) 0.101(5) Uani 1 1 d .
H69 H 0.2963 0.5004 0.1997 0.122 Uiso 1 1 calc R
C70 C 0.1633(11) 0.4789(8) 0.1514(8) 0.085(4) Uani 1 1 d .
H70 H 0.1706 0.4728 0.0994 0.101 Uiso 1 1 calc R
C71 C 0.3311(9) 0.5491(8) 0.3588(9) 0.080(4) Uani 1 1 d .
H71 H 0.3891 0.5590 0.3445 0.097 Uiso 1 1 calc R
C72 C 0.3345(9) 0.5624(7) 0.4338(8) 0.069(3) Uani 1 1 d .
H72 H 0.2763 0.5557 0.4480 0.083 Uiso 1 1 calc R
C73 C 0.4197(8) 0.5866(7) 0.4977(8) 0.066(3) Uani 1 1 d .
C74 C 0.4103(9) 0.5950(7) 0.5746(8) 0.076(3) Uani 1 1 d .
H74 H 0.3490 0.5864 0.5830 0.091 Uiso 1 1 calc R
C75 C 0.4878(9) 0.6157(8) 0.6403(8) 0.076(3) Uani 1 1 d .
H75 H 0.4778 0.6198 0.6913 0.092 Uiso 1 1 calc R
C76 C 0.5821(8) 0.6306(7) 0.6300(8) 0.072(3) Uani 1 1 d .
C77 C 0.5885(9) 0.6222(8) 0.5505(8) 0.074(3) Uani 1 1 d .
H77 H 0.6490 0.6315 0.5405 0.088 Uiso 1 1 calc R
C78 C 0.5111(9) 0.6014(7) 0.4880(8) 0.071(3) Uani 1 1 d .
H78 H 0.5201 0.5970 0.4367 0.085 Uiso 1 1 calc R
C79 C 0.6534(12) 0.6597(10) 0.7708(9) 0.104(5) Uani 1 1 d .
H79A H 0.7166 0.6761 0.8061 0.155 Uiso 1 1 calc R
H79B H 0.6178 0.6073 0.7712 0.155 Uiso 1 1 calc R
H79C H 0.6209 0.7009 0.7893 0.155 Uiso 1 1 calc R
C80 C 0.7556(8) 0.6628(9) 0.6776(9) 0.089(4) Uani 1 1 d .
H80A H 0.8037 0.6788 0.7275 0.133 Uiso 1 1 calc R
H80B H 0.7673 0.7051 0.6535 0.133 Uiso 1 1 calc R
H80C H 0.7583 0.6113 0.6411 0.133 Uiso 1 1 calc R
C85 C 0.0620(10) 0.0101(11) 0.5521(14) 0.171(11) Uani 1 1 d D
H85A H 0.0266 -0.0480 0.5354 0.205 Uiso 1 1 calc R
H85B H 0.0410 0.0311 0.5094 0.205 Uiso 1 1 calc R
C86 C 0.042(3) 0.059(4) 0.631(2) 0.43(4) Uiso 1 1 d D
H86A H 0.1013 0.0958 0.6682 0.646 Uiso 1 1 calc R
H86B H 0.0122 0.0215 0.6550 0.646 Uiso 1 1 calc R
H86C H -0.0003 0.0916 0.6195 0.646 Uiso 1 1 calc R
H101 H 1.121(3) 0.201(5) 1.001(3) 0.080 Uiso 1 1 d D
H105 H 1.009(8) 0.0235(14) 0.859(7) 0.080 Uiso 1 1 d D
H109 H 0.199(3) 0.001(6) 0.597(5) 0.080 Uiso 1 1 d D
H112 H 0.377(3) 0.291(4) 0.041(8) 0.12(5) Uiso 1 1 d D
H113 H 0.443(4) 0.3746(12) 0.075(4) 0.021(17) Uiso 1 1 d D
H114 H 0.377(4) 0.1685(13) 0.983(3) 0.011(17) Uiso 1 1 d D
H115 H 0.417(5) 0.098(4) 0.979(5) 0.06(3) Uiso 1 1 d D

loop_
_atom_site_aniso_label
_atom_site_aniso_U_11
_atom_site_aniso_U_22
_atom_site_aniso_U_33
_atom_site_aniso_U_23
_atom_site_aniso_U_13
_atom_site_aniso_U_12
Tm1 0.0527(3) 0.0523(3) 0.0368(2) 0.01996(18) 0.00984(16) 0.01074(18)
N1 0.070(5) 0.070(6) 0.039(4) 0.022(4) 0.025(4) 0.022(5)
N2 0.080(7) 0.118(10) 0.079(7) 0.040(7) -0.005(6) 0.024(7)
N3 0.053(5) 0.058(5) 0.057(5) 0.026(4) 0.002(4) -0.002(4)
N4 0.084(7) 0.091(8) 0.057(6) 0.020(5) 0.007(5) 0.016(6)
N5 0.067(5) 0.097(8) 0.056(5) 0.040(5) 0.037(4) 0.023(5)
N6 0.079(7) 0.099(9) 0.105(9) 0.044(7) 0.001(6) 0.022(6)
N7 0.065(6) 0.050(5) 0.050(5) 0.016(4) 0.009(4) 0.004(4)
N8 0.053(5) 0.078(6) 0.055(5) 0.032(4) 0.012(4) 0.014(4)
N9 0.060(5) 0.055(5) 0.079(6) 0.031(5) 0.016(5) 0.011(4)
N10 0.068(6) 0.095(8) 0.078(7) 0.024(6) 0.015(5) 0.022(5)
N11 0.081(11) 0.115(15) 0.70(7) -0.09(3) -0.10(2) 0.023(11)
O1 0.066(4) 0.082(5) 0.038(4) 0.024(3) 0.015(3) 0.028(4)
O2 0.068(5) 0.100(6) 0.044(4) 0.021(4) 0.011(3) -0.016(4)
O3 0.068(4) 0.056(4) 0.049(4) 0.028(3) 0.015(3) 0.010(3)
O4 0.062(4) 0.058(4) 0.046(4) 0.019(3) 0.011(3) 0.005(3)
O5 0.057(4) 0.062(4) 0.048(4) 0.026(3) 0.016(3) 0.010(3)
O6 0.075(5) 0.158(9) 0.073(6) 0.061(6) 0.004(5) -0.025(6)
O7 0.051(4) 0.083(5) 0.048(4) 0.027(3) 0.014(3) 0.016(3)
O8 0.071(4) 0.064(5) 0.063(4) 0.034(4) 0.026(3) 0.026(4)
O9 0.079(5) 0.059(4) 0.056(4) 0.024(4) 0.021(4) 0.025(4)
O10 0.110(6) 0.066(5) 0.070(5) 0.032(4) 0.027(5) 0.025(5)
O11 0.096(6) 0.093(7) 0.102(7) 0.041(5) 0.027(6) 0.041(5)
O12 0.128(11) 0.197(16) 0.38(3) 0.142(18) 0.054(15) 0.085(11)
O13 0.160(15) 0.150(15) 0.75(6) 0.09(2) 0.26(3) 0.057(12)
O20 0.154(13) 0.24(2) 0.26(2) 0.131(18) 0.141(14) 0.086(14)
C1 0.065(7) 0.057(6) 0.045(6) 0.017(5) 0.019(5) 0.025(5)
C2 0.057(6) 0.098(9) 0.052(6) 0.037(6) 0.017(5) 0.011(6)
C3 0.070(6) 0.073(7) 0.054(6) 0.031(5) 0.026(5) 0.031(6)
C4 0.063(6) 0.067(7) 0.051(6) 0.022(5) 0.019(5) 0.019(5)
C5 0.074(7) 0.077(8) 0.052(6) 0.026(6) 0.031(5) 0.026(6)
C6 0.092(8) 0.068(7) 0.056(7) 0.018(6) 0.033(6) 0.026(6)
C7 0.079(7) 0.063(7) 0.050(6) 0.018(5) 0.023(5) 0.019(6)
C8 0.069(7) 0.079(8) 0.070(7) 0.042(7) 0.025(6) 0.032(6)
C9 0.066(7) 0.093(9) 0.054(6) 0.034(6) 0.028(5) 0.029(6)
C10 0.060(6) 0.085(8) 0.058(6) 0.027(6) 0.024(5) 0.025(6)
C11 0.058(6) 0.079(8) 0.059(6) 0.029(6) 0.019(5) 0.017(5)
C12 0.071(7) 0.075(8) 0.083(8) 0.039(7) 0.023(6) 0.032(6)
C13 0.066(7) 0.115(11) 0.074(8) 0.051(8) 0.020(6) 0.031(7)
C14 0.072(8) 0.083(9) 0.081(9) 0.017(7) 0.007(7) 0.016(7)
C15 0.079(8) 0.091(10) 0.081(8) 0.051(7) 0.017(7) 0.024(7)
C16 0.134(14) 0.120(14) 0.089(11) 0.020(10) -0.016(10) 0.004(11)
C17 0.116(13) 0.21(2) 0.098(11) 0.093(13) 0.008(10) 0.065(13)
C18 0.047(5) 0.049(5) 0.051(6) 0.020(4) 0.015(4) 0.012(4)
C19 0.066(6) 0.059(7) 0.062(6) 0.029(5) 0.007(5) 0.000(5)
C20 0.087(9) 0.091(9) 0.069(8) 0.028(7) 0.011(7) 0.035(7)
C21 0.071(8) 0.065(8) 0.114(12) 0.032(7) -0.021(8) 0.001(6)
C22 0.087(9) 0.057(7) 0.057(7) 0.013(5) 0.005(6) 0.007(6)
C23 0.097(10) 0.064(8) 0.071(8) 0.018(6) -0.001(7) 0.001(7)
C24 0.069(7) 0.067(8) 0.075(8) 0.023(6) 0.003(6) -0.004(6)
C25 0.101(10) 0.086(9) 0.091(9) 0.044(7) 0.060(8) 0.034(8)
C26 0.067(9) 0.075(9) 0.154(15) 0.041(9) 0.036(9) 0.019(7)
C27 0.050(6) 0.057(6) 0.047(6) 0.007(5) 0.003(5) 0.009(5)
C28 0.083(9) 0.086(9) 0.059(7) 0.017(6) 0.018(6) 0.020(7)
C29 0.056(6) 0.096(9) 0.066(7) 0.020(6) 0.013(6) 0.021(6)
C30 0.054(6) 0.061(7) 0.058(6) 0.022(5) 0.005(5) 0.007(5)
C31 0.053(6) 0.080(8) 0.074(7) 0.026(6) 0.014(6) 0.020(6)
C32 0.042(6) 0.079(8) 0.125(12) 0.042(8) -0.003(7) 0.008(6)
C33 0.060(7) 0.095(10) 0.078(8) 0.018(7) -0.011(6) 0.006(6)
C34 0.132(12) 0.098(10) 0.065(8) 0.034(7) 0.030(8) 0.033(9)
C35 0.061(7) 0.072(7) 0.051(6) 0.029(5) 0.016(5) 0.010(5)
C36 0.053(6) 0.105(9) 0.066(7) 0.047(6) 0.022(5) 0.006(6)
C37 0.098(8) 0.062(7) 0.057(7) 0.034(6) 0.030(6) 0.017(6)
C38 0.092(8) 0.061(7) 0.069(8) 0.021(6) 0.034(7) 0.004(6)
C39 0.075(7) 0.091(9) 0.054(6) 0.039(6) 0.038(6) 0.034(6)
C40 0.099(9) 0.076(9) 0.068(8) 0.034(7) 0.034(7) 0.027(7)
C41 0.100(9) 0.062(7) 0.071(8) 0.033(6) 0.038(7) 0.021(6)
C42 0.115(11) 0.075(9) 0.109(11) 0.048(8) 0.074(9) 0.037(8)
C43 0.088(8) 0.077(9) 0.086(9) 0.023(7) 0.050(7) 0.028(7)
C44 0.073(7) 0.108(11) 0.061(7) 0.044(7) 0.030(6) 0.039(7)
C45 0.081(8) 0.084(9) 0.085(9) 0.040(7) 0.038(7) 0.041(7)
C46 0.067(7) 0.081(8) 0.069(7) 0.025(6) 0.022(6) 0.023(6)
C47 0.054(6) 0.080(8) 0.068(7) 0.028(6) 0.018(5) 0.018(6)
C48 0.072(7) 0.071(8) 0.090(9) 0.033(7) 0.027(7) 0.016(6)
C49 0.075(8) 0.097(10) 0.068(8) 0.015(7) 0.026(7) 0.002(7)
C50 0.109(11) 0.122(13) 0.098(11) 0.051(10) 0.007(9) 0.039(10)
C51 0.112(12) 0.113(13) 0.091(11) 0.016(9) -0.019(9) 0.010(10)
C52 0.084(8) 0.069(7) 0.055(6) 0.020(5) 0.016(6) 0.011(6)
C53 0.132(13) 0.057(7) 0.051(7) 0.010(5) 0.003(7) 0.002(7)
C54 0.123(13) 0.087(10) 0.062(8) 0.028(7) -0.031(9) -0.010(9)
C55 0.079(8) 0.058(7) 0.060(7) 0.016(6) -0.011(6) -0.002(6)
C56 0.066(7) 0.049(6) 0.057(6) 0.021(5) -0.005(5) -0.001(5)
C57 0.053(6) 0.060(7) 0.078(7) 0.042(6) -0.002(5) 0.005(5)
C58 0.062(7) 0.064(7) 0.099(9) 0.042(7) 0.012(7) 0.000(6)
C59 0.048(7) 0.122(12) 0.116(12) 0.058(10) 0.021(8) 0.014(7)
C60 0.063(8) 0.142(14) 0.116(12) 0.071(11) 0.035(8) 0.034(8)
C61 0.055(7) 0.143(13) 0.068(8) 0.039(8) 0.010(6) 0.002(7)
C62 0.115(13) 0.081(10) 0.074(9) 0.031(8) -0.017(9) 0.001(9)
C63 0.073(9) 0.066(9) 0.131(14) 0.039(9) -0.046(10) -0.013(7)
C64 0.065(7) 0.060(7) 0.053(6) 0.023(5) 0.014(5) 0.011(5)
C65 0.074(7) 0.057(7) 0.077(7) 0.023(6) 0.002(6) 0.010(6)
C66 0.066(7) 0.069(7) 0.079(8) 0.034(6) 0.016(6) 0.019(6)
C67 0.076(8) 0.055(7) 0.072(7) 0.018(5) 0.016(6) 0.015(6)
C68 0.076(8) 0.058(7) 0.128(12) 0.052(8) 0.024(8) 0.032(6)
C69 0.120(11) 0.066(8) 0.081(9) 0.003(7) -0.048(9) 0.041(8)
C70 0.119(12) 0.083(9) 0.068(8) 0.035(7) 0.035(8) 0.040(8)
C71 0.071(8) 0.063(8) 0.107(11) 0.033(7) 0.016(7) 0.017(6)
C72 0.073(8) 0.057(7) 0.073(8) 0.018(6) 0.018(6) 0.013(6)
C73 0.059(7) 0.060(7) 0.082(8) 0.025(6) 0.022(6) 0.016(5)
C74 0.070(7) 0.069(8) 0.090(9) 0.024(7) 0.023(7) 0.026(6)
C75 0.074(8) 0.071(8) 0.074(8) 0.007(6) 0.027(6) 0.018(6)
C76 0.062(7) 0.057(7) 0.089(9) 0.023(6) 0.018(6) 0.008(5)
C77 0.075(8) 0.076(8) 0.075(8) 0.026(6) 0.034(7) 0.020(6)
C78 0.076(8) 0.062(7) 0.076(8) 0.022(6) 0.025(7) 0.019(6)
C79 0.120(12) 0.109(12) 0.083(10) 0.019(8) 0.022(9) 0.057(10)
C80 0.061(7) 0.090(9) 0.105(10) 0.036(8) 0.009(7) 0.006(6)
C85 0.152(16) 0.080(12) 0.25(3) -0.009(14) 0.125(17) 0.010(11)

loop_
_atom_type_symbol
_atom_type_description
_atom_type_scat_dispersion_real
_atom_type_scat_dispersion_imag
_atom_type_scat_source
Tm Tm -0.3139 5.2483 'International Tables Vol C Tables 4.2.6.8 and 6.1.1.4'
N N 0.0061 0.0033 'International Tables Vol C Tables 4.2.6.8 and 6.1.1.4'
O O 0.0106 0.0060 'International Tables Vol C Tables 4.2.6.8 and 6.1.1.4'
C C 0.0033 0.0016 'International Tables Vol C Tables 4.2.6.8 and 6.1.1.4'
H H 0.0000 0.0000 'International Tables Vol C Tables 4.2.6.8 and 6.1.1.4'

loop_
_geom_angle_atom_site_label_1
_geom_angle_atom_site_label_2
_geom_angle_atom_site_label_3
_geom_angle
O3 Tm1 O8 145.4(2)
O3 Tm1 O7 94.99(19)
O8 Tm1 O7 100.54(13)
O3 Tm1 O1 76.4(3)
O8 Tm1 O1 79.0(2)
O7 Tm1 O1 72.8(2)
O3 Tm1 O5 142.8(3)
O8 Tm1 O5 71.30(19)
O7 Tm1 O5 76.9(2)
O1 Tm1 O5 132.2(3)
O3 Tm1 O9 71.9(2)
O8 Tm1 O9 141.56(14)
O7 Tm1 O9 77.58(12)
O1 Tm1 O9 133.95(19)
O5 Tm1 O9 70.9(2)
O3 Tm1 N7 92.5(3)
O8 Tm1 N7 90.0(2)
O7 Tm1 N7 148.7(2)
O1 Tm1 N7 138.5(3)
O5 Tm1 N7 78.8(3)
O9 Tm1 N7 76.0(2)
O3 Tm1 N8 77.0(3)
O8 Tm1 N8 73.2(2)
O7 Tm1 N8 147.3(2)
O1 Tm1 N8 74.5(3)
O5 Tm1 N8 127.7(3)
O9 Tm1 N8 127.4(2)
N7 Tm1 N8 64.0(3)
C7 N1 C3 121.5(9)
C7 N1 C2 119.9(8)
C3 N1 C2 118.5(8)
C16 N2 C13 121.4(14)
C16 N2 C17 119.7(13)
C13 N2 C17 117.5(13)
C24 N3 C20 119.9(10)
C24 N3 C19 119.4(10)
C20 N3 C19 120.5(10)
C30 N4 C33 121.6(10)
C30 N4 C34 120.7(11)
C33 N4 C34 117.6(11)
C37 N5 C41 119.7(10)
C37 N5 C36 120.5(10)
C41 N5 C36 119.8(11)
C47 N6 C50 119.0(12)
C47 N6 C51 119.4(12)
C50 N6 C51 119.0(13)
C52 N7 C56 115.4(9)
C52 N7 Tm1 123.5(7)
C56 N7 Tm1 120.8(7)
C61 N8 C57 117.3(10)
C61 N8 Tm1 123.8(7)
C57 N8 Tm1 118.9(7)
C70 N9 C66 118.1(11)
C70 N9 C65 120.1(11)
C66 N9 C65 121.4(10)
C76 N10 C79 123.2(12)
C76 N10 C80 118.2(11)
C79 N10 C80 118.4(12)
O12 N11 O13 112.5(13)
O12 N11 O14 121.6(9)
O13 N11 O14 117.1(10)
C1 O1 Tm1 136.6(5)
C18 O3 Tm1 152.3(6)
C35 O5 Tm1 133.5(6)
Tm1 O7 H101 112.6(18)
Tm1 O8 H1O8 128.5
Tm1 O8 H2O8 117.4
H1O8 O8 H2O8 107.7
Tm1 O9 H105 130(7)
C85 O17 H109 131(3)
H112 O19 H113 109(3)
H114 O20 H115 109(3)
O2 C1 O1 126.4(5)
O2 C1 C2 117.9(4)
O1 C1 C2 115.7(4)
N1 C2 C1 112.7(4)
N1 C2 H2A 109.0
C1 C2 H2A 109.1
N1 C2 H2B 109.1
C1 C2 H2B 109.1
H2A C2 H2B 107.8
C4 C3 N1 120.1(10)
C4 C3 H3 120.0
N1 C3 H3 119.9
C3 C4 C5 121.9(11)
C3 C4 H4 119.1
C5 C4 H4 119.1
C6 C5 C4 115.4(11)
C6 C5 C8 120.5(11)
C4 C5 C8 124.1(11)
C7 C6 C5 120.8(11)
C7 C6 H6 119.6
C5 C6 H6 119.6
N1 C7 C6 120.0(10)
N1 C7 H7 120.0
C6 C7 H7 120.0
C9 C8 C5 125.1(11)
C9 C8 H8 117.5
C5 C8 H8 117.5
C8 C9 C10 128.7(12)
C8 C9 H9 115.6
C10 C9 H9 115.6
C11 C10 C15 117.9(11)
C11 C10 C9 124.7(11)
C15 C10 C9 117.4(11)
C12 C11 C10 123.1(12)
C12 C11 H11 118.5
C10 C11 H11 118.5
C11 C12 C13 120.7(11)
C11 C12 H12 119.7
C13 C12 H12 119.7
N2 C13 C12 123.1(12)
N2 C13 C14 120.0(13)
C12 C13 C14 116.9(11)
C15 C14 C13 120.3(13)
C15 C14 H14 119.9
C13 C14 H14 119.8
C14 C15 C10 121.2(12)
C14 C15 H15 119.4
C10 C15 H15 119.4
N2 C16 H16A 109.5
N2 C16 H16B 109.5
H16A C16 H16B 109.5
N2 C16 H16C 109.4
H16A C16 H16C 109.5
H16B C16 H16C 109.5
N2 C17 H17A 109.5
N2 C17 H17B 109.5
H17A C17 H17B 109.5
N2 C17 H17C 109.4
H17A C17 H17C 109.5
H17B C17 H17C 109.5
O3 C18 O4 127.4(9)
O3 C18 C19 116.3(9)
O4 C18 C19 116.3(8)
N3 C19 C18 112.5(8)
N3 C19 H19A 109.1
C18 C19 H19A 109.1
N3 C19 H19B 109.1
C18 C19 H19B 109.1
H19A C19 H19B 107.8
N3 C20 C21 119.5(13)
N3 C20 H20 120.3
C21 C20 H20 120.2
C22 C21 C20 119.6(12)
C22 C21 H21 120.2
C20 C21 H21 120.2
C23 C22 C21 116.1(12)
C23 C22 C25 120.6(13)
C21 C22 C25 123.4(13)
C22 C23 C24 123.0(14)
C22 C23 H23 118.5
C24 C23 H23 118.5
N3 C24 C23 121.9(13)
N3 C24 H24 119.1
C23 C24 H24 119.0
C26 C25 C22 122.5(13)
C26 C25 H25 118.7
C22 C25 H25 118.7
C25 C26 C27 128.2(15)
C25 C26 H26 115.9
C27 C26 H26 115.9
C28 C27 C32 116.3(10)
C28 C27 C26 119.5(11)
C32 C27 C26 124.1(11)
C27 C28 C29 124.9(11)
C27 C28 H28 117.5
C29 C28 H28 117.6
C28 C29 C30 121.1(11)
C28 C29 H29 119.4
C30 C29 H29 119.5
N4 C30 C29 121.3(10)
N4 C30 C31 121.5(10)
C29 C30 C31 117.1(10)
C32 C31 C30 116.8(11)
C32 C31 H31 121.6
C30 C31 H31 121.6
C27 C32 C31 123.6(10)
C27 C32 H32 118.2
C31 C32 H32 118.2
N4 C33 H33A 109.5
N4 C33 H33B 109.5
H33A C33 H33B 109.5
N4 C33 H33C 109.5
H33A C33 H33C 109.5
H33B C33 H33C 109.5
N4 C34 H34A 109.5
N4 C34 H34B 109.5
H34A C34 H34B 109.5
N4 C34 H34C 109.5
H34A C34 H34C 109.5
H34B C34 H34C 109.5
O5 C35 O6 126.3(9)
O5 C35 C36 120.1(9)
O6 C35 C36 113.4(9)
N5 C36 C35 117.0(9)
N5 C36 H36A 108.0
C35 C36 H36A 108.0
N5 C36 H36B 108.0
C35 C36 H36B 108.1
H36A C36 H36B 107.3
C38 C37 N5 119.0(11)
C38 C37 H37 120.5
N5 C37 H37 120.5
C37 C38 C39 123.1(12)
C37 C38 H38 118.4
C39 C38 H38 118.5
C40 C39 C38 115.2(11)
C40 C39 C42 118.7(12)
C38 C39 C42 126.1(12)
C41 C40 C39 121.9(12)
C41 C40 H40 119.0
C39 C40 H40 119.1
C40 C41 N5 121.1(12)
C40 C41 H41 119.5
N5 C41 H41 119.5
C43 C42 C39 123.8(13)
C43 C42 H42 118.1
C39 C42 H42 118.1
C42 C43 C44 125.0(14)
C42 C43 H43 117.5
C44 C43 H43 117.5
C49 C44 C45 116.2(12)
C49 C44 C43 125.5(13)
C45 C44 C43 118.1(12)
C46 C45 C44 124.8(12)
C46 C45 H45 117.6
C44 C45 H45 117.6
C45 C46 C47 117.9(12)
C45 C46 H46 121.1
C47 C46 H46 121.1
N6 C47 C48 120.4(12)
N6 C47 C46 120.2(11)
C48 C47 C46 119.4(11)
C47 C48 C49 118.7(12)
C47 C48 H48 120.6
C49 C48 H48 120.6
C44 C49 C48 122.9(13)
C44 C49 H49 118.6
C48 C49 H49 118.5
N6 C50 H50A 109.5
N6 C50 H50B 109.5
H50A C50 H50B 109.5
N6 C50 H50C 109.5
H50A C50 H50C 109.5
H50B C50 H50C 109.5
N6 C51 H51A 109.5
N6 C51 H51B 109.5
H51A C51 H51B 109.5
N6 C51 H51C 109.5
H51A C51 H51C 109.5
H51B C51 H51C 109.5
N7 C52 C53 126.8(13)
N7 C52 H52 116.7
C53 C52 H52 116.6
C54 C53 C52 114.5(14)
C54 C53 H53 122.7
C52 C53 H53 122.8
C53 C54 C55 124.2(12)
C53 C54 H54 117.9
C55 C54 H54 117.9
C54 C55 C56 116.4(12)
C54 C55 C62 123.3(13)
C56 C55 C62 120.3(14)
N7 C56 C55 122.6(12)
N7 C56 C57 117.9(9)
C55 C56 C57 119.4(11)
N8 C57 C58 121.1(12)
N8 C57 C56 118.0(9)
C58 C57 C56 120.8(11)
C59 C58 C57 119.3(12)
C59 C58 C63 125.7(14)
C57 C58 C63 114.6(13)
C58 C59 C60 120.3(12)
C58 C59 H59 119.8
C60 C59 H59 119.8
C59 C60 C61 117.5(14)
C59 C60 H60 121.2
C61 C60 H60 121.2
N8 C61 C60 124.3(13)
N8 C61 H61 117.8
C60 C61 H61 117.8
C63 C62 C55 120.3(14)
C63 C62 H62 119.9
C55 C62 H62 119.9
C62 C63 C58 124.4(14)
C62 C63 H63 117.8
C58 C63 H63 117.8
O10 C64 O11 125.3(10)
O10 C64 C65 118.3(10)
O11 C64 C65 116.5(9)
N9 C65 C64 112.8(9)
N9 C65 H65A 109.0
C64 C65 H65A 109.0
N9 C65 H65B 109.0
C64 C65 H65B 109.0
H65A C65 H65B 107.8
N9 C66 C67 123.0(11)
N9 C66 H66 118.5
C67 C66 H66 118.5
C66 C67 C68 120.2(13)
C66 C67 H67 119.9
C68 C67 H67 119.9
C69 C68 C67 111.9(14)
C69 C68 C71 124.6(14)
C67 C68 C71 123.5(14)
C70 C69 C68 128.7(18)
C70 C69 H69 115.6
C68 C69 H69 115.6
C69 C70 N9 117.6(14)
C69 C70 H70 121.2
N9 C70 H70 121.2
C72 C71 C68 125.0(13)
C72 C71 H71 117.6
C68 C71 H71 117.5
C71 C72 C73 126.0(12)
C71 C72 H72 117.0
C73 C72 H72 117.0
C78 C73 C74 116.8(12)
C78 C73 C72 124.7(12)
C74 C73 C72 118.4(11)
C73 C74 C75 123.2(12)
C73 C74 H74 118.4
C75 C74 H74 118.4
C74 C75 C76 119.9(12)
C74 C75 H75 120.1
C76 C75 H75 120.1
N10 C76 C77 123.5(11)
N10 C76 C75 121.4(12)
C77 C76 C75 115.1(12)
C78 C77 C76 123.2(12)
C78 C77 H77 118.4
C76 C77 H77 118.4
C77 C78 C73 121.9(12)
C77 C78 H78 119.1
C73 C78 H78 119.1
N10 C79 H79A 109.4
N10 C79 H79B 109.5
H79A C79 H79B 109.5
N10 C79 H79C 109.5
H79A C79 H79C 109.5
H79B C79 H79C 109.5
N10 C80 H80A 109.5
N10 C80 H80B 109.5
H80A C80 H80B 109.5
N10 C80 H80C 109.5
H80A C80 H80C 109.5
H80B C80 H80C 109.5
O17 C85 C86 109.3(17)
O17 C85 H85A 109.8
C86 C85 H85A 110.5
O17 C85 H85B 110.0
C86 C85 H85B 109.0
H85A C85 H85B 108.3
C85 C86 H86A 125.5
C85 C86 H86B 127.8
H86A C86 H86B 87.7
C85 C86 H86C 125.9
H86A C86 H86C 89.1
H86B C86 H86C 88.3

loop_
_geom_bond_atom_site_label_1
_geom_bond_atom_site_label_2
_geom_bond_distance
Tm1 O3 2.230(7)
Tm1 O8 2.250(4)
Tm1 O7 2.279(4)
Tm1 O1 2.325(7)
Tm1 O5 2.374(6)
Tm1 O9 2.379(4)
Tm1 N7 2.508(9)
Tm1 N8 2.586(9)
N1 C7 1.304(14)
N1 C3 1.355(14)
N1 C2 1.448(9)
N2 C16 1.371(19)
N2 C13 1.373(16)
N2 C17 1.49(2)
N3 C24 1.288(15)
N3 C20 1.322(15)
N3 C19 1.429(13)
N4 C30 1.348(14)
N4 C33 1.422(16)
N4 C34 1.446(16)
N5 C37 1.344(14)
N5 C41 1.353(15)
N5 C36 1.449(14)
N6 C47 1.360(16)
N6 C50 1.435(18)
N6 C51 1.493(19)
N7 C52 1.296(14)
N7 C56 1.369(14)
N8 C61 1.303(15)
N8 C57 1.346(13)
N9 C70 1.318(16)
N9 C66 1.334(15)
N9 C65 1.463(14)
N10 C76 1.363(15)
N10 C79 1.367(17)
N10 C80 1.469(16)
N11 O12 1.343(14)
N11 O13 1.357(15)
N11 O14 1.389(15)
O1 C1 1.234(7)
O2 C1 1.224(8)
O3 C18 1.227(11)
O4 C18 1.233(11)
O5 C35 1.246(12)
O6 C35 1.256(13)
O7 H101 0.895(10)
O8 H1O8 0.8501
O8 H2O8 0.8501
O9 H105 0.900(11)
O10 C64 1.189(11)
O11 C64 1.209(12)
O17 C85 1.385(14)
O17 H109 0.906(10)
O19 H112 0.902(11)
O19 H113 0.900(10)
O20 H114 0.897(10)
O20 H115 0.899(10)
C1 C2 1.4872
C2 H2A 0.9700
C2 H2B 0.9700
C3 C4 1.339(14)
C3 H3 0.9300
C4 C5 1.402(16)
C4 H4 0.9300
C5 C6 1.392(16)
C5 C8 1.451(16)
C6 C7 1.393(16)
C6 H6 0.9300
C7 H7 0.9300
C8 C9 1.295(16)
C8 H8 0.9300
C9 C10 1.440(15)
C9 H9 0.9300
C10 C11 1.370(16)
C10 C15 1.396(17)
C11 C12 1.348(16)
C11 H11 0.9300
C12 C13 1.406(18)
C12 H12 0.9300
C13 C14 1.435(19)
C14 C15 1.367(17)
C14 H14 0.9300
C15 H15 0.9300
C16 H16A 0.9600
C16 H16B 0.9600
C16 H16C 0.9600
C17 H17A 0.9600
C17 H17B 0.9600
C17 H17C 0.9600
C18 C19 1.505(14)
C19 H19A 0.9700
C19 H19B 0.9700
C20 C21 1.438(18)
C20 H20 0.9300
C21 C22 1.39(2)
C21 H21 0.9300
C22 C23 1.311(18)
C22 C25 1.458(18)
C23 C24 1.382(17)
C23 H23 0.9300
C24 H24 0.9300
C25 C26 1.277(18)
C25 H25 0.9300
C26 C27 1.450(19)
C26 H26 0.9300
C27 C28 1.321(16)
C27 C32 1.349(18)
C28 C29 1.357(16)
C28 H28 0.9300
C29 C30 1.374(15)
C29 H29 0.9300
C30 C31 1.429(15)
C31 C32 1.429(18)
C31 H31 0.9300
C32 H32 0.9300
C33 H33A 0.9600
C33 H33B 0.9600
C33 H33C 0.9600
C34 H34A 0.9600
C34 H34B 0.9600
C34 H34C 0.9600
C35 C36 1.504(14)
C36 H36A 0.9700
C36 H36B 0.9700
C37 C38 1.333(16)
C37 H37 0.9300
C38 C39 1.387(17)
C38 H38 0.9300
C39 C40 1.368(17)
C39 C42 1.456(19)
C40 C41 1.321(17)
C40 H40 0.9300
C41 H41 0.9300
C42 C43 1.301(18)
C42 H42 0.9300
C43 C44 1.477(18)
C43 H43 0.9300
C44 C49 1.371(19)
C44 C45 1.380(18)
C45 C46 1.347(17)
C45 H45 0.9300
C46 C47 1.444(17)
C46 H46 0.9300
C47 C48 1.373(17)
C48 C49 1.407(18)
C48 H48 0.9300
C49 H49 0.9300
C50 H50A 0.9600
C50 H50B 0.9600
C50 H50C 0.9600
C51 H51A 0.9600
C51 H51B 0.9600
C51 H51C 0.9600
C52 C53 1.390(16)
C52 H52 0.9300
C53 C54 1.34(2)
C53 H53 0.9300
C54 C55 1.34(2)
C54 H54 0.9300
C55 C56 1.393(15)
C55 C62 1.43(2)
C56 C57 1.427(16)
C57 C58 1.427(16)
C58 C59 1.334(19)
C58 C63 1.48(2)
C59 C60 1.35(2)
C59 H59 0.9300
C60 C61 1.415(18)
C60 H60 0.9300
C61 H61 0.9300
C62 C63 1.28(2)
C62 H62 0.9300
C63 H63 0.9300
C64 C65 1.476(16)
C65 H65A 0.9700
C65 H65B 0.9700
C66 C67 1.353(16)
C66 H66 0.9300
C67 C68 1.367(17)
C67 H67 0.9300
C68 C69 1.35(2)
C68 C71 1.492(19)
C69 C70 1.306(18)
C69 H69 0.9300
C70 H70 0.9300
C71 C72 1.279(18)
C71 H71 0.9300
C72 C73 1.429(17)
C72 H72 0.9300
C73 C78 1.368(16)
C73 C74 1.370(17)
C74 C75 1.383(17)
C74 H74 0.9300
C75 C76 1.413(17)
C75 H75 0.9300
C76 C77 1.405(17)
C77 C78 1.346(17)
C77 H77 0.9300
C78 H78 0.9300
C79 H79A 0.9600
C79 H79B 0.9600
C79 H79C 0.9600
C80 H80A 0.9600
C80 H80B 0.9600
C80 H80C 0.9600
C85 C86 1.538(19)
C85 H85A 0.9700
C85 H85B 0.9700
C86 H86A 1.1234
C86 H86B 1.1474
C86 H86C 1.1277

loop_
_geom_torsion_atom_site_label_1
_geom_torsion_atom_site_label_2
_geom_torsion_atom_site_label_3
_geom_torsion_atom_site_label_4
_geom_torsion
O3 Tm1 N7 C52 -106.7(9)
O8 Tm1 N7 C52 107.8(9)
O7 Tm1 N7 C52 -2.9(11)
O1 Tm1 N7 C52 -178.9(8)
O5 Tm1 N7 C52 36.9(9)
O9 Tm1 N7 C52 -36.0(8)
N8 Tm1 N7 C52 179.0(10)
O3 Tm1 N7 C56 79.9(7)
O8 Tm1 N7 C56 -65.6(7)
O7 Tm1 N7 C56 -176.2(6)
O1 Tm1 N7 C56 7.7(9)
O5 Tm1 N7 C56 -136.5(8)
O9 Tm1 N7 C56 150.6(8)
N8 Tm1 N7 C56 5.6(7)
O3 Tm1 N8 C61 80.5(11)
O8 Tm1 N8 C61 -81.7(11)
O7 Tm1 N8 C61 1.6(13)
O1 Tm1 N8 C61 1.2(11)
O5 Tm1 N8 C61 -130.7(10)
O9 Tm1 N8 C61 135.2(10)
N7 Tm1 N8 C61 179.8(11)
O3 Tm1 N8 C57 -103.4(8)
O8 Tm1 N8 C57 94.4(7)
O7 Tm1 N8 C57 177.7(6)
O1 Tm1 N8 C57 177.4(8)
O5 Tm1 N8 C57 45.5(9)
O9 Tm1 N8 C57 -48.6(8)
N7 Tm1 N8 C57 -4.1(7)
O3 Tm1 O1 C1 75.7(7)
O8 Tm1 O1 C1 -128.8(8)
O7 Tm1 O1 C1 -24.0(7)
O5 Tm1 O1 C1 -76.9(8)
O9 Tm1 O1 C1 28.3(9)
N7 Tm1 O1 C1 153.9(6)
N8 Tm1 O1 C1 155.8(8)
O8 Tm1 O3 C18 -101.9(14)
O7 Tm1 O3 C18 14.8(14)
O1 Tm1 O3 C18 -56.1(14)
O5 Tm1 O3 C18 89.7(14)
O9 Tm1 O3 C18 90.0(14)
N7 Tm1 O3 C18 164.4(14)
N8 Tm1 O3 C18 -133.0(14)
O3 Tm1 O5 C35 -91.4(10)
O8 Tm1 O5 C35 95.5(10)
O7 Tm1 O5 C35 -10.6(9)
O1 Tm1 O5 C35 40.9(11)
O9 Tm1 O5 C35 -91.8(10)
N7 Tm1 O5 C35 -170.6(10)
N8 Tm1 O5 C35 145.1(9)
Tm1 O1 C1 O2 42.3(11)
Tm1 O1 C1 C2 -137.7(5)
C7 N1 C2 C1 -100.0(8)
C3 N1 C2 C1 76.1(8)
O2 C1 C2 N1 -12.6(6)
O1 C1 C2 N1 167.4(6)
C7 N1 C3 C4 3.6(15)
C2 N1 C3 C4 -172.4(8)
N1 C3 C4 C5 1.0(15)
C3 C4 C5 C6 -4.7(15)
C3 C4 C5 C8 177.3(10)
C4 C5 C6 C7 4.2(15)
C8 C5 C6 C7 -177.7(10)
C3 N1 C7 C6 -4.0(15)
C2 N1 C7 C6 172.0(8)
C5 C6 C7 N1 0.0(16)
C6 C5 C8 C9 173.8(11)
C4 C5 C8 C9 -8.2(17)
C5 C8 C9 C10 178.7(10)
C8 C9 C10 C11 -3.8(18)
C8 C9 C10 C15 179.2(11)
C15 C10 C11 C12 0.0(16)
C9 C10 C11 C12 -176.9(10)
C10 C11 C12 C13 -0.2(17)
C16 N2 C13 C12 -176.8(14)
C17 N2 C13 C12 -10.4(19)
C16 N2 C13 C14 2(2)
C17 N2 C13 C14 168.2(13)
C11 C12 C13 N2 179.4(11)
C11 C12 C13 C14 0.8(17)
N2 C13 C14 C15 -179.9(12)
C12 C13 C14 C15 -1.2(18)
C13 C14 C15 C10 1.1(19)
C11 C10 C15 C14 -0.5(17)
C9 C10 C15 C14 176.7(11)
Tm1 O3 C18 O4 9(2)
Tm1 O3 C18 C19 -171.6(10)
C24 N3 C19 C18 75.2(13)
C20 N3 C19 C18 -99.5(12)
O3 C18 C19 N3 2.2(14)
O4 C18 C19 N3 -178.7(9)
C24 N3 C20 C21 2.6(18)
C19 N3 C20 C21 177.3(10)
N3 C20 C21 C22 -0.6(19)
C20 C21 C22 C23 -2.1(18)
C20 C21 C22 C25 178.5(12)
C21 C22 C23 C24 2.8(19)
C25 C22 C23 C24 -177.8(11)
C20 N3 C24 C23 -2.0(18)
C19 N3 C24 C23 -176.7(10)
C22 C23 C24 N3 -1(2)
C23 C22 C25 C26 -179.8(13)
C21 C22 C25 C26 0(2)
C22 C25 C26 C27 179.8(12)
C25 C26 C27 C28 -177.4(14)
C25 C26 C27 C32 1(2)
C32 C27 C28 C29 4.2(19)
C26 C27 C28 C29 -177.3(12)
C27 C28 C29 C30 0(2)
C33 N4 C30 C29 -3.7(18)
C34 N4 C30 C29 179.7(12)
C33 N4 C30 C31 173.1(12)
C34 N4 C30 C31 -3.5(18)
C28 C29 C30 N4 175.4(12)
C28 C29 C30 C31 -1.5(18)
N4 C30 C31 C32 -177.2(11)
C29 C30 C31 C32 -0.2(16)
C28 C27 C32 C31 -6.0(18)
C26 C27 C32 C31 175.5(11)
C30 C31 C32 C27 4.1(18)
Tm1 O5 C35 O6 10.9(19)
Tm1 O5 C35 C36 -174.5(8)
C37 N5 C36 C35 -64.4(14)
C41 N5 C36 C35 115.4(12)
O5 C35 C36 N5 10.4(17)
O6 C35 C36 N5 -174.3(12)
C41 N5 C37 C38 -0.4(15)
C36 N5 C37 C38 179.5(10)
N5 C37 C38 C39 -0.6(17)
C37 C38 C39 C40 2.8(16)
C37 C38 C39 C42 -177.9(11)
C38 C39 C40 C41 -4.1(16)
C42 C39 C40 C41 176.5(11)
C39 C40 C41 N5 3.4(18)
C37 N5 C41 C40 -1.0(16)
C36 N5 C41 C40 179.2(10)
C40 C39 C42 C43 179.5(11)
C38 C39 C42 C43 0.2(18)
C39 C42 C43 C44 -179.7(10)
C42 C43 C44 C49 -6.2(19)
C42 C43 C44 C45 176.7(11)
C49 C44 C45 C46 1.1(17)
C43 C44 C45 C46 178.4(11)
C44 C45 C46 C47 -0.5(17)
C50 N6 C47 C48 3.5(18)
C51 N6 C47 C48 165.0(13)
C50 N6 C47 C46 -174.4(12)
C51 N6 C47 C46 -13.0(18)
C45 C46 C47 N6 179.2(11)
C45 C46 C47 C48 1.2(16)
N6 C47 C48 C49 179.6(11)
C46 C47 C48 C49 -2.5(16)
C45 C44 C49 C48 -2.5(17)
C43 C44 C49 C48 -179.5(11)
C47 C48 C49 C44 3.2(18)
C56 N7 C52 C53 -2.3(17)
Tm1 N7 C52 C53 -176.0(9)
N7 C52 C53 C54 3(2)
C52 C53 C54 C55 -2(2)
C53 C54 C55 C56 1(2)
C53 C54 C55 C62 -179.5(14)
C52 N7 C56 C55 1.3(15)
Tm1 N7 C56 C55 175.2(8)
C52 N7 C56 C57 179.2(10)
Tm1 N7 C56 C57 -7.0(12)
C54 C55 C56 N7 -0.7(18)
C62 C55 C56 N7 179.8(11)
C54 C55 C56 C57 -178.5(11)
C62 C55 C56 C57 1.9(17)
C61 N8 C57 C58 -1.7(16)
Tm1 N8 C57 C58 -178.1(8)
C61 N8 C57 C56 178.8(11)
Tm1 N8 C57 C56 2.4(12)
N7 C56 C57 N8 2.9(14)
C55 C56 C57 N8 -179.2(10)
N7 C56 C57 C58 -176.7(9)
C55 C56 C57 C58 1.3(16)
N8 C57 C58 C59 3.0(17)
C56 C57 C58 C59 -177.5(12)
N8 C57 C58 C63 176.8(10)
C56 C57 C58 C63 -3.6(15)
C57 C58 C59 C60 -2(2)
C63 C58 C59 C60 -175.2(13)
C58 C59 C60 C61 0(2)
C57 N8 C61 C60 0(2)
Tm1 N8 C61 C60 175.8(11)
C59 C60 C61 N8 1(2)
C54 C55 C62 C63 178.0(15)
C56 C55 C62 C63 -2(2)
C55 C62 C63 C58 0(2)
C59 C58 C63 C62 176.7(16)
C57 C58 C63 C62 3(2)
C70 N9 C65 C64 -87.5(14)
C66 N9 C65 C64 85.1(13)
O10 C64 C65 N9 2.2(15)
O11 C64 C65 N9 -178.7(9)
C70 N9 C66 C67 0.1(17)
C65 N9 C66 C67 -172.6(10)
N9 C66 C67 C68 0.5(18)
C66 C67 C68 C69 -3.7(16)
C66 C67 C68 C71 177.8(10)
C67 C68 C69 C70 8(2)
C71 C68 C69 C70 -173.9(13)
C68 C69 C70 N9 -7(2)
C66 N9 C70 C69 3.0(17)
C65 N9 C70 C69 175.8(10)
C69 C68 C71 C72 -175.1(13)
C67 C68 C71 C72 3.2(19)
C68 C71 C72 C73 176.1(11)
C71 C72 C73 C78 2(2)
C71 C72 C73 C74 -177.4(12)
C78 C73 C74 C75 -1.4(18)
C72 C73 C74 C75 178.0(11)
C73 C74 C75 C76 1.1(19)
C79 N10 C76 C77 -179.2(13)
C80 N10 C76 C77 -4.1(18)
C79 N10 C76 C75 1.7(19)
C80 N10 C76 C75 176.8(12)
C74 C75 C76 N10 178.8(11)
C74 C75 C76 C77 -0.4(17)
N10 C76 C77 C78 -179.2(12)
C75 C76 C77 C78 -0.1(18)
C76 C77 C78 C73 -0.2(19)
C74 C73 C78 C77 0.9(18)
C72 C73 C78 C77 -178.4(11)
